data_1537858
loop_
_publ_author_name
'Bonazzi, P.'
'Menchetti, S.'
'Garbarino, C.'

_publ_section_title
;
 Crystal chemistry of piemontites: REE-bearing piemontite from Monte
 Brugiana, Alpi Apuane, Italy
;
_journal_name_full 'European Journal of Mineralogy (1,1989-)'
_journal_page_first 23
_journal_page_last 33
_journal_volume 4
_journal_year 1992
_chemical_formula_sum 'Al1.9 Ca1.66 Fe1.1 H La0.16 Mn0.18 O13 Si3'
_chemical_name_systematic
;
(Ca.82 Mn.18) (Ca.84 La.16) (Al.82 Fe.18) Al (Al.08 Fe.92) Si3 O12 (O H)
;
_space_group_IT_number 11
_symmetry_space_group_name_Hall '-P 2yb'
_symmetry_space_group_name_H-M 'P 1 21/m 1'
_cell_angle_alpha 90
_cell_angle_beta 115.35
_cell_angle_gamma 90
_cell_formula_units_Z 2
_cell_length_a 8.845
_cell_length_b 5.668
_cell_length_c 10.152
_cell_volume 459.947
_citation_journal_id_ASTM EJMIER
_cod_data_source_file Bonazzi_EJMIER_1992_1197.cif
_cod_data_source_block H1Al1.9Ca1.66Fe1.1La0.16Mn0.18O13Si3
_cod_original_cell_volume 459.9473
_cod_original_formula_sum 'H1 Al1.9 Ca1.66 Fe1.1 La0.16 Mn0.18 O13 Si3'
_cod_database_code 1537858

loop_
_symmetry_equiv_pos_as_xyz
x,y,z
-x,y+1/2,-z
-x,-y,-z
x,-y-1/2,z

loop_
_atom_site_label
_atom_site_type_symbol
_atom_site_fract_x
_atom_site_fract_y
_atom_site_fract_z
_atom_site_occupancy
_atom_site_U_iso_or_equiv
La1 La+3 0.5985 0.75 0.4254 0.16 0.0
Ca1 Ca+2 0.755 0.75 0.1511 0.82 0.0
Ca2 Ca+2 0.5985 0.75 0.4254 0.84 0.0
H1 H+1 0.069 0.25 0.357 1 0.0
O2 O-2 0.3075 0.9803 0.3558 1 0.0
Mn1 Mn+2 0.755 0.75 0.1511 0.18 0.0
Fe1 Fe+3 0 0 0 0.18 0.0
O9 O-2 0.6166 0.25 0.0961 1 0.0
Si1 Si+4 0.3424 0.75 0.0462 1 0.0
Al3 Al+3 0.2977 0.25 0.2226 0.08 0.0
O3 O-2 0.7997 0.016 0.3341 1 0.0
Al1 Al+3 0 0 0 0.82 0.0
O5 O-2 0.0427 0.75 0.1475 1 0.0
O6 O-2 0.0735 0.75 0.4125 1 0.0
O8 O-2 0.5313 0.25 0.3154 1 0.0
O4 O-2 0.0582 0.25 0.1309 1 0.0
Fe3 Fe+2 0.2977 0.25 0.2226 0.16 0.0
Al2 Al+3 0 0 0.5 1 0.0
Si3 Si+4 0.1866 0.75 0.32 1 0.0
Si2 Si+4 0.6865 0.25 0.2733 1 0.0
Fe2 Fe+3 0.2977 0.25 0.2226 0.76 0.0
O10 O-2 0.089 0.25 0.4347 1 0.0
O1 O-2 0.2347 0.9925 0.0368 1 0.0
O7 O-2 0.5156 0.75 0.1831 1 0.0
